data_8101890
loop_
_publ_author_name
'Harloff, J.'
'Reinke, H.'
'K\"ockerling, M.'
'Popowski, E.'

_publ_section_title
;
Crystal structure of 1,1,4,4-tetramethyl-2,2,3,3-tetraphenyl-tetrasilane, 
[(CH~3~)~2~(H)Si(C~6~H~5~)~2~Si]~2~
;
_journal_issue 4
_journal_name_full 'Zeitschrift f\"ur Kristallographie - New Crystal Structures'
_journal_page_first 627
_journal_page_last 628
_journal_volume 220
_journal_year 2005
_chemical_formula_moiety '[(CH3)2(H)Si(C6H5)2Si]2'
_chemical_formula_structural '[(CH3)2(H)Si(C6H5)2Si]2'
_chemical_formula_sum 'C28 H34 Si4'
_chemical_formula_weight 482.91
_chemical_melting_point_gt 102
_chemical_melting_point_lt 103
_chemical_name_systematic 1,1,4,4-tetramethyl-2,2,3,3-tetraphenyl-tetrasilane
_space_group_IT_number 2
_symmetry_cell_setting triclinic
_symmetry_Int_Tables_number 2
_symmetry_space_group_name_Hall '-P 1'
_symmetry_space_group_name_H-M 'P -1'
_atom_sites_solution_hydrogens geom
_atom_sites_solution_primary direct
_atom_sites_solution_secondary difmap
_audit_creation_method SHELXL-97
_cell_angle_alpha 85.51(1)
_cell_angle_beta 88.99(2)
_cell_angle_gamma 62.45(1)
_cell_formula_units_Z 2
_cell_length_a 10.149(2)
_cell_length_b 10.712(2)
_cell_length_c 15.148(3)
_cell_measurement_reflns_used 32
_cell_measurement_temperature 293(2)
_cell_measurement_theta_max 32.821
_cell_measurement_theta_min 5.362
_cell_volume 1455.3(5)
_computing_cell_refinement 'Bruker XSCANS'
_computing_data_collection 'Bruker XSCANS'
_computing_data_reduction 'Bruker XSCANS'
_computing_molecular_graphics 'DIAMOND [8]'
_computing_structure_refinement 'SHELXL-97 [7]'
_computing_structure_solution 'SHELXS-97 [7]'
_diffrn_ambient_temperature 293(2)
_diffrn_measured_fraction_theta_full 0.999
_diffrn_measured_fraction_theta_max 0.999
_diffrn_measurement_device_type 'Bruker P4'
_diffrn_measurement_method omega
_diffrn_radiation_monochromator graphite
_diffrn_radiation_type MoK\a
_diffrn_radiation_wavelength 0.71073
_diffrn_reflns_av_R_equivalents 0.0314
_diffrn_reflns_av_sigmaI/netI 0.0640
_diffrn_reflns_limit_h_max 1
_diffrn_reflns_limit_h_min -10
_diffrn_reflns_limit_k_max 10
_diffrn_reflns_limit_k_min -11
_diffrn_reflns_limit_l_max 15
_diffrn_reflns_limit_l_min -15
_diffrn_reflns_number 4311
_diffrn_reflns_theta_full 22.00
_diffrn_reflns_theta_max 22.00
_diffrn_reflns_theta_min 2.15
_diffrn_source 'normal-focus sealed tube'
_diffrn_standards_decay_% 0.0
_diffrn_standards_interval_count 97
_diffrn_standards_number 3
_exptl_absorpt_coefficient_mu 0.218
_exptl_absorpt_correction_type none
_exptl_crystal_colour colorless
_exptl_crystal_density_diffrn 1.102
_exptl_crystal_density_method 'not measured'
_exptl_crystal_description prism
_exptl_crystal_F_000 516
_exptl_crystal_size_max 0.77
_exptl_crystal_size_mid 0.23
_exptl_crystal_size_min 0.22
_refine_diff_density_max 0.317
_refine_diff_density_min -0.174
_refine_diff_density_rms 0.042
_refine_ls_extinction_method none
_refine_ls_goodness_of_fit_ref 1.044
_refine_ls_hydrogen_treatment mixed
_refine_ls_matrix_type full
_refine_ls_number_parameters 297
_refine_ls_number_reflns 3568
_refine_ls_number_restraints 0
_refine_ls_restrained_S_all 1.044
_refine_ls_R_factor_all 0.0664
_refine_ls_R_factor_gt 0.0487
_refine_ls_shift/su_max 0.003
_refine_ls_shift/su_mean 0.000
_refine_ls_structure_factor_coef Fsqd
_refine_ls_weighting_details 'calc w=1/[\s^2^(Fo^2^)+(0.0625P)^2^+0.2308P] where P=(Fo^2^+2Fc^2^)/3'
_refine_ls_weighting_scheme calc
_refine_ls_wR_factor_gt 0.1270
_refine_ls_wR_factor_ref 0.1397
_reflns_number_gt 2727
_reflns_number_total 3568
_reflns_threshold_expression >2sigma(I)
_cod_data_source_file 1267-1680.cff
_cod_data_source_block jh78r3
_cod_depositor_comments
;
The following automatic conversions were performed:
'_geom_bond_publ_flag' value 'N' changed to 'n' according to
'/home/saulius/struct/CIF-dictionaries/cif_core.dic' dictionary named
'cif_core.dic' version 2.4.1 from 2010-06-29 (37
times).

'_geom_angle_publ_flag' value 'N' changed to 'n' according to
'/home/saulius/struct/CIF-dictionaries/cif_core.dic' dictionary named
'cif_core.dic' version 2.4.1 from 2010-06-29 (56
times).

'_geom_torsion_publ_flag' value 'N' changed to 'n' according to
'/home/saulius/struct/CIF-dictionaries/cif_core.dic' dictionary named
'cif_core.dic' version 2.4.1 from 2010-06-29 (77 times).

Automatic conversion script
Id: cif_fix_enum 1555 2011-01-17 13:19:09Z saulius 
;
_cod_database_code 8101890

loop_
_symmetry_equiv_pos_as_xyz
'x, y, z'
'-x, -y, -z'

loop_
_atom_site_label
_atom_site_type_symbol
_atom_site_fract_x
_atom_site_fract_y
_atom_site_fract_z
_atom_site_U_iso_or_equiv
_atom_site_adp_type
_atom_site_occupancy
_atom_site_symmetry_multiplicity
_atom_site_Wyckoff_symbol
_atom_site_calc_flag
_atom_site_refinement_flags
Si1 Si 0.24870(13) 0.29743(11) 0.87821(7) 0.0670(3) Uani 1 2 i d .
Si2 Si 0.20485(10) 0.20813(9) 0.75090(6) 0.0487(3) Uani 1 2 i d .
Si3 Si 0.34090(10) -0.04160(9) 0.76229(6) 0.0500(3) Uani 1 2 i d .
Si4 Si 0.32503(13) -0.13825(11) 0.90549(7) 0.0680(3) Uani 1 2 i d .
C1 C 0.1190(6) 0.2994(5) 0.9662(3) 0.1141(19) Uani 1 2 i d .
H1A H 0.1377 0.3360 1.0178 0.171 Uiso 1 2 i calc R
H1B H 0.1335 0.2051 0.9810 0.171 Uiso 1 2 i calc R
H1C H 0.0185 0.3583 0.9455 0.171 Uiso 1 2 i calc R
C2 C 0.2248(7) 0.4800(5) 0.8541(3) 0.1100(18) Uani 1 2 i d .
H2A H 0.2435 0.5132 0.9071 0.165 Uiso 1 2 i calc R
H2B H 0.1250 0.5412 0.8330 0.165 Uiso 1 2 i calc R
H2C H 0.2935 0.4796 0.8096 0.165 Uiso 1 2 i calc R
C3 C -0.0024(4) 0.2773(3) 0.7429(2) 0.0528(8) Uani 1 2 i d .
C4 C -0.0967(4) 0.4227(4) 0.7400(3) 0.0675(10) Uani 1 2 i d .
H4A H -0.0551 0.4841 0.7379 0.081 Uiso 1 2 i calc R
C5 C -0.2484(5) 0.4776(4) 0.7403(3) 0.0831(13) Uani 1 2 i d .
H5A H -0.3079 0.5747 0.7399 0.100 Uiso 1 2 i calc R
C6 C -0.3121(5) 0.3895(5) 0.7411(3) 0.0936(14) Uani 1 2 i d .
H6A H -0.4149 0.4262 0.7410 0.112 Uiso 1 2 i calc R
C7 C -0.2231(5) 0.2470(5) 0.7421(4) 0.1034(16) Uani 1 2 i d .
H7A H -0.2657 0.1866 0.7422 0.124 Uiso 1 2 i calc R
C8 C -0.0705(4) 0.1923(4) 0.7429(3) 0.0787(12) Uani 1 2 i d .
H8A H -0.0120 0.0950 0.7435 0.094 Uiso 1 2 i calc R
C9 C 0.2688(4) 0.2790(3) 0.6504(2) 0.0514(8) Uani 1 2 i d .
C10 C 0.1824(4) 0.3418(4) 0.5741(2) 0.0645(10) Uani 1 2 i d .
H10A H 0.0863 0.3520 0.5718 0.077 Uiso 1 2 i calc R
C11 C 0.2355(6) 0.3895(4) 0.5014(3) 0.0771(12) Uani 1 2 i d .
H11A H 0.1754 0.4309 0.4510 0.093 Uiso 1 2 i calc R
C12 C 0.3763(6) 0.3761(4) 0.5034(3) 0.0817(13) Uani 1 2 i d .
H12A H 0.4119 0.4082 0.4544 0.098 Uiso 1 2 i calc R
C13 C 0.4637(5) 0.3155(4) 0.5772(3) 0.0788(12) Uani 1 2 i d .
H13A H 0.5596 0.3058 0.5786 0.095 Uiso 1 2 i calc R
C14 C 0.4109(4) 0.2683(4) 0.6505(3) 0.0635(10) Uani 1 2 i d .
H14A H 0.4715 0.2286 0.7008 0.076 Uiso 1 2 i calc R
C15 C 0.2794(4) -0.1190(3) 0.6737(2) 0.0518(8) Uani 1 2 i d .
C16 C 0.2795(4) -0.2485(4) 0.6892(2) 0.0647(10) Uani 1 2 i d .
H16A H 0.3111 -0.2982 0.7443 0.078 Uiso 1 2 i calc R
C17 C 0.2338(5) -0.3053(4) 0.6245(3) 0.0756(12) Uani 1 2 i d .
H17A H 0.2343 -0.3920 0.6366 0.091 Uiso 1 2 i calc R
C18 C 0.1880(4) -0.2349(4) 0.5432(3) 0.0736(11) Uani 1 2 i d .
H18A H 0.1576 -0.2736 0.4999 0.088 Uiso 1 2 i calc R
C19 C 0.1866(5) -0.1077(4) 0.5253(3) 0.0814(12) Uani 1 2 i d .
H19A H 0.1554 -0.0594 0.4698 0.098 Uiso 1 2 i calc R
C20 C 0.2320(5) -0.0504(4) 0.5902(3) 0.0727(11) Uani 1 2 i d .
H20A H 0.2305 0.0365 0.5772 0.087 Uiso 1 2 i calc R
C21 C 0.5416(4) -0.0840(3) 0.7458(2) 0.0517(9) Uani 1 2 i d .
C22 C 0.6096(4) -0.1189(4) 0.6653(3) 0.0696(11) Uani 1 2 i d .
H22A H 0.5560 -0.1240 0.6177 0.083 Uiso 1 2 i calc R
C23 C 0.7570(5) -0.1466(4) 0.6537(3) 0.0841(13) Uani 1 2 i d .
H23A H 0.8006 -0.1697 0.5989 0.101 Uiso 1 2 i calc R
C24 C 0.8371(5) -0.1396(5) 0.7228(4) 0.0881(13) Uani 1 2 i d .
H24A H 0.9356 -0.1586 0.7154 0.106 Uiso 1 2 i calc R
C25 C 0.7724(5) -0.1049(5) 0.8024(3) 0.0906(14) Uani 1 2 i d .
H25A H 0.8267 -0.0992 0.8494 0.109 Uiso 1 2 i calc R
C26 C 0.6267(4) -0.0780(4) 0.8144(3) 0.0725(11) Uani 1 2 i d .
H26A H 0.5847 -0.0552 0.8697 0.087 Uiso 1 2 i calc R
C27 C 0.4745(5) -0.3236(4) 0.9291(3) 0.0925(14) Uani 1 2 i d .
H27A H 0.4635 -0.3580 0.9877 0.139 Uiso 1 2 i calc R
H27B H 0.5699 -0.3256 0.9247 0.139 Uiso 1 2 i calc R
H27C H 0.4669 -0.3824 0.8869 0.139 Uiso 1 2 i calc R
C28 C 0.1400(5) -0.1299(5) 0.9236(3) 0.1111(17) Uani 1 2 i d .
H28A H 0.1373 -0.1698 0.9822 0.167 Uiso 1 2 i calc R
H28B H 0.1223 -0.1824 0.8808 0.167 Uiso 1 2 i calc R
H28C H 0.0645 -0.0332 0.9171 0.167 Uiso 1 2 i calc R
H2 H 0.341(4) -0.056(4) 0.980(2) 0.083(11) Uiso 1 2 i d .
H1 H 0.399(4) 0.207(4) 0.911(2) 0.089(12) Uiso 1 2 i d .

loop_
_atom_site_aniso_label
_atom_site_aniso_U_11
_atom_site_aniso_U_22
_atom_site_aniso_U_33
_atom_site_aniso_U_23
_atom_site_aniso_U_13
_atom_site_aniso_U_12
Si1 0.0828(8) 0.0611(6) 0.0637(7) -0.0088(5) -0.0019(6) -0.0383(6)
Si2 0.0466(6) 0.0413(5) 0.0592(6) -0.0038(4) 0.0003(4) -0.0210(4)
Si3 0.0502(6) 0.0420(5) 0.0591(6) -0.0020(4) -0.0013(5) -0.0226(5)
Si4 0.0816(8) 0.0594(6) 0.0658(7) -0.0039(5) 0.0026(6) -0.0351(6)
C1 0.177(6) 0.099(3) 0.081(3) -0.021(3) 0.041(3) -0.076(4)
C2 0.177(6) 0.096(3) 0.100(3) -0.022(3) 0.011(3) -0.098(4)
C3 0.049(2) 0.051(2) 0.060(2) -0.0026(16) 0.0012(16) -0.0246(18)
C4 0.060(3) 0.050(2) 0.091(3) -0.0071(19) 0.011(2) -0.024(2)
C5 0.061(3) 0.056(2) 0.108(3) -0.010(2) 0.012(2) -0.006(2)
C6 0.046(2) 0.083(3) 0.140(4) -0.005(3) -0.001(3) -0.021(3)
C7 0.056(3) 0.072(3) 0.182(5) 0.001(3) -0.006(3) -0.031(3)
C8 0.050(2) 0.054(2) 0.125(4) -0.008(2) -0.001(2) -0.018(2)
C9 0.054(2) 0.0421(18) 0.060(2) -0.0080(15) 0.0048(18) -0.0228(17)
C10 0.062(2) 0.065(2) 0.064(2) -0.0046(18) -0.003(2) -0.026(2)
C11 0.105(4) 0.068(3) 0.050(2) 0.0018(18) 0.001(2) -0.034(3)
C12 0.100(4) 0.077(3) 0.074(3) -0.011(2) 0.031(3) -0.046(3)
C13 0.071(3) 0.078(3) 0.091(3) -0.007(2) 0.022(3) -0.038(2)
C14 0.063(3) 0.057(2) 0.070(2) -0.0009(18) 0.002(2) -0.028(2)
C15 0.049(2) 0.0409(18) 0.063(2) -0.0069(16) 0.0035(17) -0.0190(16)
C16 0.076(3) 0.056(2) 0.066(2) -0.0091(18) 0.005(2) -0.033(2)
C17 0.093(3) 0.066(2) 0.084(3) -0.020(2) 0.017(2) -0.050(2)
C18 0.069(3) 0.078(3) 0.083(3) -0.029(2) 0.005(2) -0.038(2)
C19 0.092(3) 0.076(3) 0.072(3) -0.009(2) -0.014(2) -0.034(3)
C20 0.092(3) 0.054(2) 0.076(3) -0.0015(19) -0.012(2) -0.037(2)
C21 0.052(2) 0.0383(18) 0.064(2) 0.0006(15) 0.0016(19) -0.0203(16)
C22 0.065(3) 0.065(2) 0.083(3) -0.015(2) 0.008(2) -0.032(2)
C23 0.077(3) 0.080(3) 0.101(3) -0.029(2) 0.032(3) -0.039(3)
C24 0.055(3) 0.085(3) 0.121(4) -0.002(3) 0.017(3) -0.031(2)
C25 0.069(3) 0.112(4) 0.097(4) 0.011(3) -0.014(3) -0.050(3)
C26 0.064(3) 0.082(3) 0.072(3) 0.000(2) -0.002(2) -0.034(2)
C27 0.109(4) 0.076(3) 0.090(3) 0.017(2) -0.018(3) -0.044(3)
C28 0.100(4) 0.115(4) 0.122(4) -0.009(3) 0.040(3) -0.055(3)

loop_
_atom_type_symbol
_atom_type_description
_atom_type_scat_dispersion_real
_atom_type_scat_dispersion_imag
_atom_type_scat_source
C C 0.0033 0.0016 'International Tables Vol C Tables 4.2.6.8 and 6.1.1.4'
H H 0.0000 0.0000 'International Tables Vol C Tables 4.2.6.8 and 6.1.1.4'
Si Si 0.0817 0.0704 'International Tables Vol C Tables 4.2.6.8 and 6.1.1.4'

loop_
_geom_angle_atom_site_label_1
_geom_angle_atom_site_label_2
_geom_angle_atom_site_label_3
_geom_angle
_geom_angle_site_symmetry_1
_geom_angle_site_symmetry_3
_geom_angle_publ_flag
C1 Si1 C2 108.8(2) . . n
C1 Si1 Si2 110.07(18) . . n
C2 Si1 Si2 111.53(16) . . n
C1 Si1 H1 108.1(14) . . n
C2 Si1 H1 108.6(14) . . n
Si2 Si1 H1 109.6(14) . . n
C3 Si2 C9 109.34(15) . . n
C3 Si2 Si1 105.85(11) . . n
C9 Si2 Si1 109.28(11) . . n
C3 Si2 Si3 113.88(11) . . n
C9 Si2 Si3 108.56(10) . . n
Si1 Si2 Si3 109.85(5) . . n
C15 Si3 C21 109.54(15) . . n
C15 Si3 Si4 111.63(11) . . n
C21 Si3 Si4 107.18(11) . . n
C15 Si3 Si2 111.01(11) . . n
C21 Si3 Si2 105.84(10) . . n
Si4 Si3 Si2 111.39(5) . . n
C28 Si4 C27 110.0(2) . . n
C28 Si4 Si3 111.63(18) . . n
C27 Si4 Si3 112.60(15) . . n
C28 Si4 H2 103.9(13) . . n
C27 Si4 H2 105.0(13) . . n
Si3 Si4 H2 113.2(12) . . n
C8 C3 C4 116.2(3) . . n
C8 C3 Si2 123.8(3) . . n
C4 C3 Si2 119.9(3) . . n
C5 C4 C3 122.1(4) . . n
C6 C5 C4 119.9(4) . . n
C7 C6 C5 119.3(4) . . n
C6 C7 C8 120.5(4) . . n
C3 C8 C7 121.9(4) . . n
C10 C9 C14 116.6(3) . . n
C10 C9 Si2 123.8(3) . . n
C14 C9 Si2 119.6(3) . . n
C11 C10 C9 121.6(4) . . n
C12 C11 C10 120.2(4) . . n
C13 C12 C11 119.7(4) . . n
C12 C13 C14 120.4(4) . . n
C13 C14 C9 121.4(4) . . n
C20 C15 C16 116.5(3) . . n
C20 C15 Si3 122.2(3) . . n
C16 C15 Si3 121.3(3) . . n
C17 C16 C15 121.5(4) . . n
C18 C17 C16 120.3(4) . . n
C17 C18 C19 120.0(4) . . n
C18 C19 C20 119.8(4) . . n
C15 C20 C19 122.0(4) . . n
C22 C21 C26 116.9(3) . . n
C22 C21 Si3 122.1(3) . . n
C26 C21 Si3 121.0(3) . . n
C21 C22 C23 121.4(4) . . n
C24 C23 C22 120.0(4) . . n
C25 C24 C23 119.7(4) . . n
C24 C25 C26 120.6(4) . . n
C25 C26 C21 121.5(4) . . n

loop_
_geom_bond_atom_site_label_1
_geom_bond_atom_site_label_2
_geom_bond_distance
_geom_bond_site_symmetry_2
_geom_bond_publ_flag
Si1 C1 1.852(5) . n
Si1 C2 1.862(4) . n
Si1 Si2 2.3548(14) . n
Si1 H1 1.45(4) . n
Si2 C3 1.882(3) . n
Si2 C9 1.886(3) . n
Si2 Si3 2.3690(13) . n
Si3 C15 1.887(3) . n
Si3 C21 1.887(3) . n
Si3 Si4 2.3652(15) . n
Si4 C28 1.855(5) . n
Si4 C27 1.869(4) . n
Si4 H2 1.54(3) . n
C3 C8 1.374(5) . n
C3 C4 1.399(5) . n
C4 C5 1.371(5) . n
C5 C6 1.368(6) . n
C6 C7 1.366(6) . n
C7 C8 1.378(5) . n
C9 C10 1.389(5) . n
C9 C14 1.392(5) . n
C10 C11 1.382(5) . n
C11 C12 1.368(6) . n
C12 C13 1.360(6) . n
C13 C14 1.384(5) . n
C15 C20 1.386(5) . n
C15 C16 1.388(5) . n
C16 C17 1.386(5) . n
C17 C18 1.360(6) . n
C18 C19 1.362(6) . n
C19 C20 1.388(5) . n
C21 C22 1.382(5) . n
C21 C26 1.387(5) . n
C22 C23 1.395(5) . n
C23 C24 1.364(6) . n
C24 C25 1.357(6) . n
C25 C26 1.381(6) . n

loop_
_geom_torsion_atom_site_label_1
_geom_torsion_atom_site_label_2
_geom_torsion_atom_site_label_3
_geom_torsion_atom_site_label_4
_geom_torsion
_geom_torsion_site_symmetry_1
_geom_torsion_site_symmetry_2
_geom_torsion_site_symmetry_3
_geom_torsion_site_symmetry_4
_geom_torsion_publ_flag
C1 Si1 Si2 C3 37.2(2) . . . . n
C2 Si1 Si2 C3 -83.7(2) . . . . n
C1 Si1 Si2 C9 154.8(2) . . . . n
C2 Si1 Si2 C9 33.9(2) . . . . n
C1 Si1 Si2 Si3 -86.18(18) . . . . n
C2 Si1 Si2 Si3 152.9(2) . . . . n
C3 Si2 Si3 C15 49.94(16) . . . . n
C9 Si2 Si3 C15 -72.11(17) . . . . n
Si1 Si2 Si3 C15 168.45(12) . . . . n
C3 Si2 Si3 C21 168.72(16) . . . . n
C9 Si2 Si3 C21 46.67(17) . . . . n
Si1 Si2 Si3 C21 -72.77(13) . . . . n
C3 Si2 Si3 Si4 -75.12(13) . . . . n
C9 Si2 Si3 Si4 162.83(12) . . . . n
Si1 Si2 Si3 Si4 43.39(7) . . . . n
C15 Si3 Si4 C28 -50.7(2) . . . . n
C21 Si3 Si4 C28 -170.7(2) . . . . n
Si2 Si3 Si4 C28 73.97(19) . . . . n
C15 Si3 Si4 C27 73.6(2) . . . . n
C21 Si3 Si4 C27 -46.4(2) . . . . n
Si2 Si3 Si4 C27 -161.72(17) . . . . n
C9 Si2 C3 C8 121.2(3) . . . . n
Si1 Si2 C3 C8 -121.2(3) . . . . n
Si3 Si2 C3 C8 -0.4(4) . . . . n
C9 Si2 C3 C4 -61.4(3) . . . . n
Si1 Si2 C3 C4 56.2(3) . . . . n
Si3 Si2 C3 C4 177.0(2) . . . . n
C8 C3 C4 C5 2.1(6) . . . . n
Si2 C3 C4 C5 -175.4(3) . . . . n
C3 C4 C5 C6 -1.7(7) . . . . n
C4 C5 C6 C7 0.3(8) . . . . n
C5 C6 C7 C8 0.5(8) . . . . n
C4 C3 C8 C7 -1.3(6) . . . . n
Si2 C3 C8 C7 176.1(4) . . . . n
C6 C7 C8 C3 0.1(8) . . . . n
C3 Si2 C9 C10 -14.6(3) . . . . n
Si1 Si2 C9 C10 -130.1(3) . . . . n
Si3 Si2 C9 C10 110.1(3) . . . . n
C3 Si2 C9 C14 165.9(3) . . . . n
Si1 Si2 C9 C14 50.5(3) . . . . n
Si3 Si2 C9 C14 -69.3(3) . . . . n
C14 C9 C10 C11 0.8(5) . . . . n
Si2 C9 C10 C11 -178.6(3) . . . . n
C9 C10 C11 C12 -0.2(6) . . . . n
C10 C11 C12 C13 0.0(6) . . . . n
C11 C12 C13 C14 -0.4(6) . . . . n
C12 C13 C14 C9 1.1(6) . . . . n
C10 C9 C14 C13 -1.3(5) . . . . n
Si2 C9 C14 C13 178.2(3) . . . . n
C21 Si3 C15 C20 -83.2(3) . . . . n
Si4 Si3 C15 C20 158.3(3) . . . . n
Si2 Si3 C15 C20 33.3(3) . . . . n
C21 Si3 C15 C16 96.8(3) . . . . n
Si4 Si3 C15 C16 -21.7(3) . . . . n
Si2 Si3 C15 C16 -146.6(3) . . . . n
C20 C15 C16 C17 -0.3(5) . . . . n
Si3 C15 C16 C17 179.7(3) . . . . n
C15 C16 C17 C18 0.4(6) . . . . n
C16 C17 C18 C19 -0.2(6) . . . . n
C17 C18 C19 C20 0.0(6) . . . . n
C16 C15 C20 C19 0.1(6) . . . . n
Si3 C15 C20 C19 -179.9(3) . . . . n
C18 C19 C20 C15 0.1(7) . . . . n
C15 Si3 C21 C22 21.2(3) . . . . n
Si4 Si3 C21 C22 142.4(3) . . . . n
Si2 Si3 C21 C22 -98.6(3) . . . . n
C15 Si3 C21 C26 -160.4(3) . . . . n
Si4 Si3 C21 C26 -39.2(3) . . . . n
Si2 Si3 C21 C26 79.8(3) . . . . n
C26 C21 C22 C23 0.0(5) . . . . n
Si3 C21 C22 C23 178.4(3) . . . . n
C21 C22 C23 C24 0.1(6) . . . . n
C22 C23 C24 C25 -0.4(7) . . . . n
C23 C24 C25 C26 0.7(7) . . . . n
C24 C25 C26 C21 -0.6(7) . . . . n
C22 C21 C26 C25 0.3(5) . . . . n
Si3 C21 C26 C25 -178.2(3) . . . . n

loop_
_cod_related_entry_id
_cod_related_entry_database
_cod_related_entry_code
1 ChemSpider 30653890
